data_7062318
loop_
_publ_author_name
'Brahma, Rinki'
'Baruah, Jubaraj Bikash'

_publ_section_title
;
 Assemblies of salts of urea and thiourea derivatives and release of hosts
 from composites with calcium oxide
;
_journal_issue 13
_journal_name_full 'New Journal of Chemistry'
_journal_page_first 6211
_journal_page_last 6223
_journal_paper_doi 10.1039/D2NJ05412D
_journal_volume 47
_journal_year 2023
_chemical_formula_moiety 'C17 H15 N3 S'
_chemical_formula_sum 'C17 H15 N3 S'
_chemical_formula_weight 293.38
_space_group_crystal_system triclinic
_space_group_IT_number 2
_space_group_name_Hall '-P 1'
_space_group_name_H-M_alt 'P -1'
_atom_sites_solution_hydrogens mixed
_atom_sites_solution_primary direct
_audit_creation_method SHELXL-2019/1
_audit_update_record
;
2023-02-22 deposited with the CCDC.	2023-02-23 downloaded from the CCDC.
;
_cell_angle_alpha 85.658(2)
_cell_angle_beta 85.018(2)
_cell_angle_gamma 69.168(2)
_cell_formula_units_Z 4
_cell_length_a 9.4256(6)
_cell_length_b 9.7491(6)
_cell_length_c 17.9657(12)
_cell_measurement_reflns_used 9932
_cell_measurement_temperature 296(2)
_cell_measurement_theta_max 26.22
_cell_measurement_theta_min 2.24
_cell_volume 1535.35(17)
_computing_structure_refinement 'SHELXL-2019/1 (Sheldrick, 2019)'
_diffrn_ambient_temperature 296(2)
_diffrn_measured_fraction_theta_full 0.994
_diffrn_measured_fraction_theta_max 0.994
_diffrn_measurement_device_type 'Bruker APEX-II CCD'
_diffrn_measurement_method '\f and \w scans'
_diffrn_radiation_type MoK\a
_diffrn_radiation_wavelength 0.71073
_diffrn_reflns_av_R_equivalents 0.0299
_diffrn_reflns_av_unetI/netI 0.0226
_diffrn_reflns_Laue_measured_fraction_full 0.994
_diffrn_reflns_Laue_measured_fraction_max 0.994
_diffrn_reflns_limit_h_max 11
_diffrn_reflns_limit_h_min -11
_diffrn_reflns_limit_k_max 11
_diffrn_reflns_limit_k_min -11
_diffrn_reflns_limit_l_max 21
_diffrn_reflns_limit_l_min -21
_diffrn_reflns_number 35054
_diffrn_reflns_point_group_measured_fraction_full 0.994
_diffrn_reflns_point_group_measured_fraction_max 0.994
_diffrn_reflns_theta_full 25.000
_diffrn_reflns_theta_max 25.000
_diffrn_reflns_theta_min 2.238
_exptl_absorpt_coefficient_mu 0.207
_exptl_absorpt_correction_type multi-scan
_exptl_absorpt_process_details
;
SADABS-2016/2 (Bruker,2016/2) was used for absorption correction.
wR2(int) was 0.0954 before and 0.0493 after correction.
The Ratio of minimum to maximum transmission is 0.9412.
The \l/2 correction factor is Not present.
;
_exptl_crystal_colour colourless
_exptl_crystal_density_diffrn 1.269
_exptl_crystal_description plate
_exptl_crystal_F_000 616
_exptl_crystal_size_max 0.6
_exptl_crystal_size_mid 0.4
_exptl_crystal_size_min 0.2
_exptl_transmission_factor_max 0.7454
_exptl_transmission_factor_min 0.7016
_refine_diff_density_max 0.386
_refine_diff_density_min -0.298
_refine_diff_density_rms 0.033
_refine_ls_extinction_method none
_refine_ls_goodness_of_fit_ref 1.095
_refine_ls_hydrogen_treatment mixed
_refine_ls_matrix_type full
_refine_ls_number_parameters 395
_refine_ls_number_reflns 5374
_refine_ls_number_restraints 1
_refine_ls_restrained_S_all 1.095
_refine_ls_R_factor_all 0.0617
_refine_ls_R_factor_gt 0.0486
_refine_ls_shift/su_max 0.000
_refine_ls_shift/su_mean 0.000
_refine_ls_structure_factor_coef Fsqd
_refine_ls_weighting_details 'w=1/[\s^2^(Fo^2^)+(0.0245P)^2^+0.9171P] where P=(Fo^2^+2Fc^2^)/3'
_refine_ls_weighting_scheme calc
_refine_ls_wR_factor_gt 0.0965
_refine_ls_wR_factor_ref 0.1055
_reflns_Friedel_coverage 0.000
_reflns_number_gt 4443
_reflns_number_total 5374
_reflns_threshold_expression 'I > 2\s(I)'
_cod_data_source_file d2nj05412d3.cif
_cod_data_source_block Naphthiourea
_cod_depositor_comments 'Adding full bibliography for 7062311--7062319.cif.'
_cod_database_code 7062318
_shelx_shelxl_version_number 2019/1
_shelx_space_group_comment
;
The symmetry employed for this shelxl refinement is uniquely defined
by the following loop, which should always be used as a source of
symmetry information in preference to the above space-group names.
They are only intended as comments.
;

loop_
_space_group_symop_operation_xyz
'x, y, z'
'-x, -y, -z'

loop_
_atom_site_label
_atom_site_type_symbol
_atom_site_fract_x
_atom_site_fract_y
_atom_site_fract_z
_atom_site_U_iso_or_equiv
_atom_site_adp_type
_atom_site_occupancy
_atom_site_site_symmetry_order
_atom_site_calc_flag
_atom_site_refinement_flags_posn
_atom_site_refinement_flags_adp
_atom_site_refinement_flags_occupancy
_atom_site_disorder_assembly
_atom_site_disorder_group
S1 S 0.54190(6) 0.19432(7) 0.51529(4) 0.05857(19) Uani 1 1 d . . . . .
S2 S 0.61144(8) 1.04931(7) 0.89420(4) 0.0668(2) Uani 1 1 d . . . . .
N2 N 0.2740(2) 0.36351(18) 0.57582(10) 0.0446(4) Uani 1 1 d D . . . .
N1 N 0.3188(2) 0.1171(2) 0.58101(12) 0.0544(5) Uani 1 1 d . . . . .
N5 N 0.5673(2) 0.8656(2) 0.80408(11) 0.0568(5) Uani 1 1 d . . . . .
N6 N 0.9793(3) 0.5295(2) 0.64390(14) 0.0701(6) Uani 1 1 d . . . . .
N4 N 0.4874(3) 0.8468(2) 0.92574(12) 0.0616(6) Uani 1 1 d . . . . .
C13 C 0.3487(3) 0.5614(2) 0.61829(12) 0.0464(5) Uani 1 1 d . . . . .
C11 C 0.3679(2) 0.2292(2) 0.55988(11) 0.0426(5) Uani 1 1 d . . . . .
C12 C 0.3024(3) 0.4984(2) 0.55443(12) 0.0478(5) Uani 1 1 d . . . . .
H12A H 0.211033 0.570585 0.535125 0.057 Uiso 1 1 calc R U . . .
H12B H 0.382178 0.479301 0.514535 0.057 Uiso 1 1 calc R U . . .
C6 C 0.1309(2) 0.1586(2) 0.68829(13) 0.0503(6) Uani 1 1 d . . . . .
N3 N 0.4431(3) 0.6822(3) 0.73217(13) 0.0771(7) Uani 1 1 d . . . . .
C18 C 0.4589(3) 0.7130(2) 0.91756(12) 0.0550(6) Uani 1 1 d . . . . .
C23 C 0.3081(3) 0.7166(2) 0.92243(12) 0.0519(6) Uani 1 1 d . . . . .
C28 C 0.5533(2) 0.9125(2) 0.87251(13) 0.0482(5) Uani 1 1 d . . . . .
C1 C 0.1683(2) 0.1339(2) 0.61152(13) 0.0484(5) Uani 1 1 d . . . . .
C30 C 0.7659(2) 0.7801(2) 0.70544(12) 0.0471(5) Uani 1 1 d . . . . .
C17 C 0.2597(3) 0.6954(2) 0.64550(14) 0.0619(6) Uani 1 1 d . . . . .
H17 H 0.166303 0.748140 0.626151 0.074 Uiso 1 1 calc R U . . .
C14 C 0.4845(3) 0.4889(3) 0.65021(14) 0.0626(7) Uani 1 1 d . . . . .
H14 H 0.547183 0.397091 0.634296 0.075 Uiso 1 1 calc R U . . .
C7 C 0.2346(3) 0.1696(3) 0.73814(15) 0.0644(7) Uani 1 1 d . . . . .
H7 H 0.332917 0.161363 0.720641 0.077 Uiso 1 1 calc R U . . .
C34 C 0.7674(3) 0.7512(3) 0.63237(14) 0.0674(7) Uani 1 1 d . . . . .
H34 H 0.696117 0.815607 0.601499 0.081 Uiso 1 1 calc R U . . .
C33 C 0.8750(3) 0.6261(3) 0.60453(16) 0.0748(8) Uani 1 1 d . . . . .
H33 H 0.873678 0.609016 0.554418 0.090 Uiso 1 1 calc R U . . .
C5 C -0.0188(3) 0.1718(3) 0.71669(17) 0.0670(7) Uani 1 1 d . . . . .
C19 C 0.5777(3) 0.5851(3) 0.90706(14) 0.0666(7) Uani 1 1 d . . . . .
H19 H 0.676946 0.584317 0.904467 0.080 Uiso 1 1 calc R U . . .
C29 C 0.6468(3) 0.9120(3) 0.74012(14) 0.0668(7) Uani 1 1 d . . . . .
H29A H 0.694824 0.977096 0.755791 0.080 Uiso 1 1 calc R U . . .
H29B H 0.574851 0.965542 0.703426 0.080 Uiso 1 1 calc R U . . .
C24 C 0.1811(3) 0.8477(3) 0.93234(14) 0.0633(7) Uani 1 1 d . . . . .
H24 H 0.196128 0.936350 0.935099 0.076 Uiso 1 1 calc R U . . .
C31 C 0.8754(3) 0.6811(3) 0.74691(14) 0.0709(7) Uani 1 1 d . . . . .
H31 H 0.880376 0.696067 0.796981 0.085 Uiso 1 1 calc R U . . .
C16 C 0.3117(4) 0.7504(3) 0.70216(16) 0.0753(8) Uani 1 1 d . . . . .
H16 H 0.250208 0.840875 0.720150 0.090 Uiso 1 1 calc R U . . .
C22 C 0.2811(3) 0.5838(3) 0.91665(14) 0.0632(7) Uani 1 1 d . . . . .
C2 C 0.0650(3) 0.1221(3) 0.56663(17) 0.0682(7) Uani 1 1 d . . . . .
H2A H 0.092729 0.104863 0.516311 0.082 Uiso 1 1 calc R U . . .
C15 C 0.5270(4) 0.5530(3) 0.70599(16) 0.0781(8) Uani 1 1 d . . . . .
H15 H 0.619968 0.502699 0.726350 0.094 Uiso 1 1 calc R U . . .
C20 C 0.5504(4) 0.4534(3) 0.90008(16) 0.0798(9) Uani 1 1 d . . . . .
H20 H 0.631735 0.366296 0.892177 0.096 Uiso 1 1 calc R U . . .
C32 C 0.9783(3) 0.5589(3) 0.71392(18) 0.0824(9) Uani 1 1 d . . . . .
H32 H 1.051807 0.493085 0.743234 0.099 Uiso 1 1 calc R U . . .
C3 C -0.0815(3) 0.1354(3) 0.5942(2) 0.0893(10) Uani 1 1 d . . . . .
H3 H -0.150899 0.127556 0.562561 0.107 Uiso 1 1 calc R U . . .
C21 C 0.4075(4) 0.4535(3) 0.90483(16) 0.0806(9) Uani 1 1 d . . . . .
H21 H 0.391234 0.365908 0.900249 0.097 Uiso 1 1 calc R U . . .
C4 C -0.1222(3) 0.1597(3) 0.6670(2) 0.0890(11) Uani 1 1 d . . . . .
H4 H -0.220477 0.168823 0.685134 0.107 Uiso 1 1 calc R U . . .
C27 C 0.1301(4) 0.5865(4) 0.92436(17) 0.0833(9) Uani 1 1 d . . . . .
H27 H 0.111577 0.499333 0.922151 0.100 Uiso 1 1 calc R U . . .
C26 C 0.0117(4) 0.7131(4) 0.93490(18) 0.0875(9) Uani 1 1 d . . . . .
H26 H -0.087128 0.712466 0.940203 0.105 Uiso 1 1 calc R U . . .
C25 C 0.0374(3) 0.8448(4) 0.93785(17) 0.0793(8) Uani 1 1 d . . . . .
H25 H -0.044851 0.931915 0.943667 0.095 Uiso 1 1 calc R U . . .
C8 C 0.1895(5) 0.1925(3) 0.81235(18) 0.0921(10) Uani 1 1 d . . . . .
H8 H 0.257545 0.199055 0.845210 0.111 Uiso 1 1 calc R U . . .
C10 C -0.0584(5) 0.1963(4) 0.7930(2) 0.1035(12) Uani 1 1 d . . . . .
H10 H -0.156179 0.205842 0.812055 0.124 Uiso 1 1 calc R U . . .
C9 C 0.0413(6) 0.2060(4) 0.8385(2) 0.1132(14) Uani 1 1 d . . . . .
H9 H 0.011743 0.222153 0.888772 0.136 Uiso 1 1 calc R U . . .
H1 H 0.369(3) 0.039(3) 0.5622(12) 0.050(7) Uiso 1 1 d . . . . .
H2 H 0.188(2) 0.376(2) 0.5989(11) 0.050(7) Uiso 1 1 d D . . . .
H4A H 0.467(3) 0.882(3) 0.9670(14) 0.054(7) Uiso 1 1 d . . . . .
H5 H 0.529(3) 0.807(3) 0.7960(13) 0.050(7) Uiso 1 1 d . . . . .

loop_
_atom_site_aniso_label
_atom_site_aniso_U_11
_atom_site_aniso_U_22
_atom_site_aniso_U_33
_atom_site_aniso_U_23
_atom_site_aniso_U_13
_atom_site_aniso_U_12
S1 0.0419(3) 0.0595(4) 0.0789(4) -0.0332(3) 0.0199(3) -0.0229(3)
S2 0.0712(4) 0.0672(4) 0.0762(5) -0.0333(3) 0.0165(3) -0.0406(3)
N2 0.0385(10) 0.0389(10) 0.0573(11) -0.0158(8) 0.0107(9) -0.0151(8)
N1 0.0447(11) 0.0399(11) 0.0780(14) -0.0257(10) 0.0202(10) -0.0151(9)
N5 0.0700(14) 0.0494(12) 0.0551(12) -0.0231(10) 0.0125(10) -0.0259(11)
N6 0.0599(14) 0.0527(13) 0.0868(17) -0.0153(12) 0.0216(12) -0.0101(11)
N4 0.0804(15) 0.0651(13) 0.0519(12) -0.0303(11) 0.0167(11) -0.0403(12)
C13 0.0568(13) 0.0377(11) 0.0481(12) -0.0073(9) 0.0065(10) -0.0223(10)
C11 0.0389(11) 0.0439(12) 0.0472(12) -0.0174(9) 0.0045(9) -0.0159(9)
C12 0.0524(13) 0.0402(12) 0.0509(13) -0.0076(10) 0.0021(10) -0.0168(10)
C6 0.0450(12) 0.0317(11) 0.0668(15) -0.0001(10) 0.0062(11) -0.0070(9)
N3 0.112(2) 0.0679(15) 0.0633(14) -0.0222(12) -0.0037(14) -0.0434(15)
C18 0.0713(16) 0.0487(13) 0.0466(13) -0.0139(10) 0.0080(11) -0.0235(12)
C23 0.0699(16) 0.0499(13) 0.0405(12) -0.0066(10) -0.0017(11) -0.0263(12)
C28 0.0428(12) 0.0467(12) 0.0545(14) -0.0206(10) 0.0091(10) -0.0140(10)
C1 0.0402(12) 0.0347(11) 0.0710(15) -0.0103(10) 0.0037(11) -0.0143(9)
C30 0.0504(13) 0.0410(12) 0.0458(12) -0.0073(9) 0.0044(10) -0.0117(10)
C17 0.0720(17) 0.0411(13) 0.0697(16) -0.0125(12) 0.0044(13) -0.0164(12)
C14 0.0710(17) 0.0492(14) 0.0662(16) -0.0190(12) -0.0086(13) -0.0153(12)
C7 0.0655(16) 0.0467(14) 0.0701(17) -0.0054(12) -0.0086(13) -0.0047(12)
C34 0.0530(15) 0.0800(18) 0.0514(15) -0.0177(13) -0.0068(11) 0.0020(13)
C33 0.0605(16) 0.090(2) 0.0671(17) -0.0398(16) 0.0027(14) -0.0125(15)
C5 0.0585(16) 0.0451(14) 0.088(2) 0.0029(13) 0.0238(14) -0.0139(12)
C19 0.0713(17) 0.0601(16) 0.0619(16) -0.0130(12) 0.0054(13) -0.0153(13)
C29 0.0844(19) 0.0461(13) 0.0578(15) -0.0100(11) 0.0209(13) -0.0126(13)
C24 0.0698(17) 0.0550(15) 0.0637(16) -0.0117(12) 0.0027(13) -0.0202(13)
C31 0.0729(18) 0.0804(19) 0.0445(14) -0.0043(13) -0.0018(13) -0.0088(15)
C16 0.108(2) 0.0469(15) 0.0734(19) -0.0269(13) 0.0162(17) -0.0300(16)
C22 0.092(2) 0.0535(15) 0.0546(15) -0.0089(11) -0.0020(13) -0.0372(14)
C2 0.0639(16) 0.0625(16) 0.0871(19) -0.0162(14) -0.0088(14) -0.0296(13)
C15 0.093(2) 0.0734(19) 0.0725(19) -0.0181(15) -0.0205(16) -0.0287(16)
C20 0.099(2) 0.0478(15) 0.077(2) -0.0106(13) 0.0097(17) -0.0087(15)
C32 0.0608(17) 0.0741(19) 0.083(2) 0.0171(16) 0.0022(15) 0.0068(14)
C3 0.0559(18) 0.081(2) 0.142(3) -0.012(2) -0.0197(19) -0.0337(16)
C21 0.119(3) 0.0517(16) 0.078(2) -0.0099(14) 0.0017(18) -0.0387(17)
C4 0.0432(15) 0.0627(18) 0.161(4) 0.001(2) 0.0146(19) -0.0243(13)
C27 0.110(3) 0.087(2) 0.078(2) -0.0127(17) -0.0062(18) -0.063(2)
C26 0.082(2) 0.110(3) 0.085(2) -0.0175(19) -0.0063(17) -0.048(2)
C25 0.0697(19) 0.084(2) 0.082(2) -0.0131(16) -0.0053(15) -0.0223(16)
C8 0.123(3) 0.0679(19) 0.068(2) -0.0001(15) -0.021(2) -0.0097(19)
C10 0.103(3) 0.079(2) 0.104(3) 0.011(2) 0.046(2) -0.018(2)
C9 0.146(4) 0.086(2) 0.074(2) 0.0079(19) 0.033(3) -0.010(3)

loop_
_atom_type_symbol
_atom_type_description
_atom_type_scat_dispersion_real
_atom_type_scat_dispersion_imag
_atom_type_scat_source
C C 0.0033 0.0016 'International Tables Vol C Tables 4.2.6.8 and 6.1.1.4'
H H 0.0000 0.0000 'International Tables Vol C Tables 4.2.6.8 and 6.1.1.4'
N N 0.0061 0.0033 'International Tables Vol C Tables 4.2.6.8 and 6.1.1.4'
S S 0.1246 0.1234 'International Tables Vol C Tables 4.2.6.8 and 6.1.1.4'

loop_
_geom_angle_atom_site_label_1
_geom_angle_atom_site_label_2
_geom_angle_atom_site_label_3
_geom_angle
_geom_angle_site_symmetry_1
_geom_angle_site_symmetry_3
_geom_angle_publ_flag
C11 N2 C12 125.21(18) . . ?
C11 N2 H2 120.3(15) . . ?
C12 N2 H2 114.5(15) . . ?
C11 N1 C1 124.71(18) . . ?
C11 N1 H1 114.3(16) . . ?
C1 N1 H1 117.8(16) . . ?
C28 N5 C29 125.4(2) . . ?
C28 N5 H5 119.2(17) . . ?
C29 N5 H5 115.4(17) . . ?
C33 N6 C32 115.8(2) . . ?
C28 N4 C18 124.99(19) . . ?
C28 N4 H4A 117.8(17) . . ?
C18 N4 H4A 117.1(17) . . ?
C14 C13 C17 117.3(2) . . ?
C14 C13 C12 121.02(19) . . ?
C17 C13 C12 121.6(2) . . ?
N2 C11 N1 116.90(18) . . ?
N2 C11 S1 123.45(16) . . ?
N1 C11 S1 119.65(15) . . ?
N2 C12 C13 113.04(18) . . ?
N2 C12 H12A 109.0 . . ?
C13 C12 H12A 109.0 . . ?
N2 C12 H12B 109.0 . . ?
C13 C12 H12B 109.0 . . ?
H12A C12 H12B 107.8 . . ?
C1 C6 C7 123.5(2) . . ?
C1 C6 C5 117.7(2) . . ?
C7 C6 C5 118.8(2) . . ?
C16 N3 C15 116.6(2) . . ?
C19 C18 C23 121.0(2) . . ?
C19 C18 N4 119.8(2) . . ?
C23 C18 N4 119.1(2) . . ?
C18 C23 C24 122.9(2) . . ?
C18 C23 C22 118.8(2) . . ?
C24 C23 C22 118.3(2) . . ?
N5 C28 N4 116.5(2) . . ?
N5 C28 S2 123.40(19) . . ?
N4 C28 S2 120.09(16) . . ?
C2 C1 C6 121.0(2) . . ?
C2 C1 N1 119.6(2) . . ?
C6 C1 N1 119.4(2) . . ?
C34 C30 C31 116.7(2) . . ?
C34 C30 C29 122.1(2) . . ?
C31 C30 C29 121.2(2) . . ?
C13 C17 C16 118.9(3) . . ?
C13 C17 H17 120.5 . . ?
C16 C17 H17 120.5 . . ?
C13 C14 C15 119.5(2) . . ?
C13 C14 H14 120.2 . . ?
C15 C14 H14 120.2 . . ?
C8 C7 C6 119.9(3) . . ?
C8 C7 H7 120.1 . . ?
C6 C7 H7 120.1 . . ?
C30 C34 C33 119.5(2) . . ?
C30 C34 H34 120.2 . . ?
C33 C34 H34 120.2 . . ?
N6 C33 C34 124.4(3) . . ?
N6 C33 H33 117.8 . . ?
C34 C33 H33 117.8 . . ?
C10 C5 C4 122.5(3) . . ?
C10 C5 C6 118.6(3) . . ?
C4 C5 C6 118.8(3) . . ?
C18 C19 C20 120.0(3) . . ?
C18 C19 H19 120.0 . . ?
C20 C19 H19 120.0 . . ?
N5 C29 C30 110.15(19) . . ?
N5 C29 H29A 109.6 . . ?
C30 C29 H29A 109.6 . . ?
N5 C29 H29B 109.6 . . ?
C30 C29 H29B 109.6 . . ?
H29A C29 H29B 108.1 . . ?
C25 C24 C23 120.5(3) . . ?
C25 C24 H24 119.7 . . ?
C23 C24 H24 119.7 . . ?
C30 C31 C32 119.5(2) . . ?
C30 C31 H31 120.3 . . ?
C32 C31 H31 120.3 . . ?
N3 C16 C17 124.0(2) . . ?
N3 C16 H16 118.0 . . ?
C17 C16 H16 118.0 . . ?
C27 C22 C21 122.7(3) . . ?
C27 C22 C23 118.8(3) . . ?
C21 C22 C23 118.4(3) . . ?
C1 C2 C3 121.4(3) . . ?
C1 C2 H2A 119.3 . . ?
C3 C2 H2A 119.3 . . ?
N3 C15 C14 123.7(3) . . ?
N3 C15 H15 118.2 . . ?
C14 C15 H15 118.2 . . ?
C21 C20 C19 120.2(3) . . ?
C21 C20 H20 119.9 . . ?
C19 C20 H20 119.9 . . ?
N6 C32 C31 124.2(3) . . ?
N6 C32 H32 117.9 . . ?
C31 C32 H32 117.9 . . ?
C4 C3 C2 119.6(3) . . ?
C4 C3 H3 120.2 . . ?
C2 C3 H3 120.2 . . ?
C20 C21 C22 121.4(3) . . ?
C20 C21 H21 119.3 . . ?
C22 C21 H21 119.3 . . ?
C3 C4 C5 121.5(3) . . ?
C3 C4 H4 119.3 . . ?
C5 C4 H4 119.3 . . ?
C26 C27 C22 121.3(3) . . ?
C26 C27 H27 119.4 . . ?
C22 C27 H27 119.4 . . ?
C27 C26 C25 120.1(3) . . ?
C27 C26 H26 120.0 . . ?
C25 C26 H26 120.0 . . ?
C24 C25 C26 121.0(3) . . ?
C24 C25 H25 119.5 . . ?
C26 C25 H25 119.5 . . ?
C7 C8 C9 120.0(3) . . ?
C7 C8 H8 120.0 . . ?
C9 C8 H8 120.0 . . ?
C9 C10 C5 121.3(4) . . ?
C9 C10 H10 119.3 . . ?
C5 C10 H10 119.3 . . ?
C10 C9 C8 121.4(4) . . ?
C10 C9 H9 119.3 . . ?
C8 C9 H9 119.3 . . ?

loop_
_geom_bond_atom_site_label_1
_geom_bond_atom_site_label_2
_geom_bond_distance
_geom_bond_site_symmetry_2
_geom_bond_publ_flag
S1 C11 1.692(2) . ?
S2 C28 1.694(2) . ?
N2 C11 1.330(3) . ?
N2 C12 1.451(3) . ?
N2 H2 0.846(15) . ?
N1 C11 1.349(3) . ?
N1 C1 1.434(3) . ?
N1 H1 0.82(2) . ?
N5 C28 1.323(3) . ?
N5 C29 1.449(3) . ?
N5 H5 0.80(2) . ?
N6 C33 1.310(4) . ?
N6 C32 1.310(4) . ?
N4 C28 1.340(3) . ?
N4 C18 1.443(3) . ?
N4 H4A 0.82(2) . ?
C13 C14 1.374(3) . ?
C13 C17 1.377(3) . ?
C13 C12 1.506(3) . ?
C12 H12A 0.9700 . ?
C12 H12B 0.9700 . ?
C6 C1 1.411(3) . ?
C6 C7 1.417(3) . ?
C6 C5 1.423(3) . ?
N3 C16 1.320(4) . ?
N3 C15 1.323(3) . ?
C18 C19 1.360(3) . ?
C18 C23 1.404(3) . ?
C23 C24 1.417(3) . ?
C23 C22 1.419(3) . ?
C1 C2 1.357(3) . ?
C30 C34 1.361(3) . ?
C30 C31 1.367(3) . ?
C30 C29 1.508(3) . ?
C17 C16 1.385(4) . ?
C17 H17 0.9300 . ?
C14 C15 1.378(3) . ?
C14 H14 0.9300 . ?
C7 C8 1.374(4) . ?
C7 H7 0.9300 . ?
C34 C33 1.375(3) . ?
C34 H34 0.9300 . ?
C33 H33 0.9300 . ?
C5 C10 1.404(5) . ?
C5 C4 1.418(4) . ?
C19 C20 1.413(4) . ?
C19 H19 0.9300 . ?
C29 H29A 0.9700 . ?
C29 H29B 0.9700 . ?
C24 C25 1.359(4) . ?
C24 H24 0.9300 . ?
C31 C32 1.377(4) . ?
C31 H31 0.9300 . ?
C16 H16 0.9300 . ?
C22 C27 1.409(4) . ?
C22 C21 1.414(4) . ?
C2 C3 1.390(4) . ?
C2 H2A 0.9300 . ?
C15 H15 0.9300 . ?
C20 C21 1.342(4) . ?
C20 H20 0.9300 . ?
C32 H32 0.9300 . ?
C3 C4 1.344(5) . ?
C3 H3 0.9300 . ?
C21 H21 0.9300 . ?
C4 H4 0.9300 . ?
C27 C26 1.351(4) . ?
C27 H27 0.9300 . ?
C26 C25 1.394(4) . ?
C26 H26 0.9300 . ?
C25 H25 0.9300 . ?
C8 C9 1.398(5) . ?
C8 H8 0.9300 . ?
C10 C9 1.330(5) . ?
C10 H10 0.9300 . ?
C9 H9 0.9300 . ?

loop_
_geom_torsion_atom_site_label_1
_geom_torsion_atom_site_label_2
_geom_torsion_atom_site_label_3
_geom_torsion_atom_site_label_4
_geom_torsion
_geom_torsion_site_symmetry_1
_geom_torsion_site_symmetry_2
_geom_torsion_site_symmetry_3
_geom_torsion_site_symmetry_4
_geom_torsion_publ_flag
C12 N2 C11 N1 -176.6(2) . . . . ?
C12 N2 C11 S1 3.4(3) . . . . ?
C1 N1 C11 N2 7.2(3) . . . . ?
C1 N1 C11 S1 -172.78(18) . . . . ?
C11 N2 C12 C13 -103.6(2) . . . . ?
C14 C13 C12 N2 66.4(3) . . . . ?
C17 C13 C12 N2 -115.7(2) . . . . ?
C28 N4 C18 C19 64.7(4) . . . . ?
C28 N4 C18 C23 -116.9(3) . . . . ?
C19 C18 C23 C24 -179.1(2) . . . . ?
N4 C18 C23 C24 2.4(3) . . . . ?
C19 C18 C23 C22 0.4(3) . . . . ?
N4 C18 C23 C22 -178.1(2) . . . . ?
C29 N5 C28 N4 -174.1(2) . . . . ?
C29 N5 C28 S2 6.8(3) . . . . ?
C18 N4 C28 N5 12.8(4) . . . . ?
C18 N4 C28 S2 -168.0(2) . . . . ?
C7 C6 C1 C2 179.0(2) . . . . ?
C5 C6 C1 C2 -0.5(3) . . . . ?
C7 C6 C1 N1 0.7(3) . . . . ?
C5 C6 C1 N1 -178.83(19) . . . . ?
C11 N1 C1 C2 99.5(3) . . . . ?
C11 N1 C1 C6 -82.1(3) . . . . ?
C14 C13 C17 C16 0.8(4) . . . . ?
C12 C13 C17 C16 -177.2(2) . . . . ?
C17 C13 C14 C15 -1.4(4) . . . . ?
C12 C13 C14 C15 176.7(2) . . . . ?
C1 C6 C7 C8 -179.4(2) . . . . ?
C5 C6 C7 C8 0.1(3) . . . . ?
C31 C30 C34 C33 0.7(4) . . . . ?
C29 C30 C34 C33 -177.4(3) . . . . ?
C32 N6 C33 C34 -0.9(4) . . . . ?
C30 C34 C33 N6 0.1(5) . . . . ?
C1 C6 C5 C10 179.9(2) . . . . ?
C7 C6 C5 C10 0.4(3) . . . . ?
C1 C6 C5 C4 0.0(3) . . . . ?
C7 C6 C5 C4 -179.5(2) . . . . ?
C23 C18 C19 C20 0.7(4) . . . . ?
N4 C18 C19 C20 179.1(2) . . . . ?
C28 N5 C29 C30 124.9(3) . . . . ?
C34 C30 C29 N5 122.8(3) . . . . ?
C31 C30 C29 N5 -55.2(3) . . . . ?
C18 C23 C24 C25 -179.0(2) . . . . ?
C22 C23 C24 C25 1.5(4) . . . . ?
C34 C30 C31 C32 -0.8(4) . . . . ?
C29 C30 C31 C32 177.3(3) . . . . ?
C15 N3 C16 C17 -0.8(4) . . . . ?
C13 C17 C16 N3 0.2(4) . . . . ?
C18 C23 C22 C27 177.6(2) . . . . ?
C24 C23 C22 C27 -2.8(4) . . . . ?
C18 C23 C22 C21 -1.1(3) . . . . ?
C24 C23 C22 C21 178.4(2) . . . . ?
C6 C1 C2 C3 0.6(4) . . . . ?
N1 C1 C2 C3 179.0(2) . . . . ?
C16 N3 C15 C14 0.2(5) . . . . ?
C13 C14 C15 N3 0.9(5) . . . . ?
C18 C19 C20 C21 -0.9(4) . . . . ?
C33 N6 C32 C31 0.8(5) . . . . ?
C30 C31 C32 N6 0.0(5) . . . . ?
C1 C2 C3 C4 -0.3(4) . . . . ?
C19 C20 C21 C22 0.1(5) . . . . ?
C27 C22 C21 C20 -177.8(3) . . . . ?
C23 C22 C21 C20 0.9(4) . . . . ?
C2 C3 C4 C5 -0.2(5) . . . . ?
C10 C5 C4 C3 -179.6(3) . . . . ?
C6 C5 C4 C3 0.3(4) . . . . ?
C21 C22 C27 C26 -179.4(3) . . . . ?
C23 C22 C27 C26 1.9(4) . . . . ?
C22 C27 C26 C25 0.4(5) . . . . ?
C23 C24 C25 C26 0.9(4) . . . . ?
C27 C26 C25 C24 -1.9(5) . . . . ?
C6 C7 C8 C9 -0.5(4) . . . . ?
C4 C5 C10 C9 179.5(3) . . . . ?
C6 C5 C10 C9 -0.5(5) . . . . ?
C5 C10 C9 C8 0.1(6) . . . . ?
C7 C8 C9 C10 0.4(5) . . . . ?
